data_7223622
loop_
_publ_author_name
'Mu, Bao'
'Huang, Ru-Dan'

_publ_section_title
;
 A series of coordination polymers with tuned terphenyl tetracarboxylates
 and bis-pyridyl ligands with different flexibilities manifesting
 fluorescence properties and photocatalytic activities
;
_journal_issue 6
_journal_name_full CrystEngComm
_journal_page_first 986
_journal_paper_doi 10.1039/C5CE02174J
_journal_volume 18
_journal_year 2016
_chemical_formula_moiety 'C38 H32 Co2 N4 O9'
_chemical_formula_sum 'C38 H32 Co2 N4 O9'
_chemical_formula_weight 806.54
_chemical_name_systematic
; 
 ? 
;
_space_group_IT_number 2
_symmetry_cell_setting triclinic
_symmetry_space_group_name_Hall '-P 1'
_symmetry_space_group_name_H-M 'P -1'
_atom_sites_solution_hydrogens geom
_atom_sites_solution_primary direct
_atom_sites_solution_secondary difmap
_audit_creation_method SHELXL-97
_audit_update_record
;
2015-12-11 deposited with the CCDC.
2015-12-28 downloaded from the CCDC.
;
_cell_angle_alpha 103.410(2)
_cell_angle_beta 102.141(2)
_cell_angle_gamma 94.2650(10)
_cell_formula_units_Z 2
_cell_length_a 9.2805(7)
_cell_length_b 10.7128(8)
_cell_length_c 17.9162(15)
_cell_measurement_reflns_used 1534
_cell_measurement_temperature 298(2)
_cell_measurement_theta_max 25
_cell_measurement_theta_min 2.6
_cell_volume 1679.6(2)
_computing_cell_refinement 'Bruker SMART'
_computing_data_collection 'Bruker SMART'
_computing_data_reduction 'Bruker SHELXTL'
_computing_molecular_graphics 'Bruker SHELXTL'
_computing_publication_material 'Bruker SHELXTL'
_computing_structure_refinement 'SHELXL-97 (Sheldrick, 1997)'
_computing_structure_solution 'SHELXS-97 (Sheldrick, 1990)'
_diffrn_ambient_temperature 298(2)
_diffrn_measured_fraction_theta_full 0.987
_diffrn_measured_fraction_theta_max 0.987
_diffrn_measurement_device_type 'CCD area detector'
_diffrn_measurement_method 'phi and omega scans'
_diffrn_radiation_monochromator graphite
_diffrn_radiation_source 'fine-focus sealed tube'
_diffrn_radiation_type MoK\a
_diffrn_radiation_wavelength 0.71073
_diffrn_reflns_av_R_equivalents 0.0461
_diffrn_reflns_av_sigmaI/netI 0.1118
_diffrn_reflns_limit_h_max 11
_diffrn_reflns_limit_h_min -11
_diffrn_reflns_limit_k_max 10
_diffrn_reflns_limit_k_min -12
_diffrn_reflns_limit_l_max 21
_diffrn_reflns_limit_l_min -15
_diffrn_reflns_number 8607
_diffrn_reflns_theta_full 25.02
_diffrn_reflns_theta_max 25.02
_diffrn_reflns_theta_min 2.56
_exptl_absorpt_coefficient_mu 1.054
_exptl_absorpt_correction_T_max 0.8929
_exptl_absorpt_correction_T_min 0.7937
_exptl_absorpt_correction_type multi-scan
_exptl_absorpt_process_details sadabs
_exptl_crystal_colour red
_exptl_crystal_density_diffrn 1.595
_exptl_crystal_density_method 'not measured'
_exptl_crystal_description block
_exptl_crystal_F_000 828
_exptl_crystal_size_max 0.23
_exptl_crystal_size_mid 0.20
_exptl_crystal_size_min 0.11
_refine_diff_density_max 0.638
_refine_diff_density_min -0.431
_refine_diff_density_rms 0.077
_refine_ls_extinction_method none
_refine_ls_goodness_of_fit_ref 0.984
_refine_ls_hydrogen_treatment constr
_refine_ls_matrix_type full
_refine_ls_number_parameters 478
_refine_ls_number_reflns 5852
_refine_ls_number_restraints 0
_refine_ls_restrained_S_all 0.984
_refine_ls_R_factor_all 0.0987
_refine_ls_R_factor_gt 0.0523
_refine_ls_shift/su_max 0.001
_refine_ls_shift/su_mean 0.000
_refine_ls_structure_factor_coef Fsqd
_refine_ls_weighting_details 'calc w=1/[\s^2^(Fo^2^)+(0.0010P)^2^+0.0000P] where P=(Fo^2^+2Fc^2^)/3'
_refine_ls_weighting_scheme calc
_refine_ls_wR_factor_gt 0.0769
_refine_ls_wR_factor_ref 0.0839
_reflns_number_gt 3319
_reflns_number_total 5852
_reflns_threshold_expression >2sigma(I)
_cod_data_source_file c5ce02174j2.cif
_cod_data_source_block Complex2
_cod_depositor_comments
;
The following automatic conversions were performed:

'_symmetry_cell_setting' value 'Triclinic' changed to 'triclinic'
according to
/usr/data/users/saulius/crontab/automatic-downloads/rss-feeds/RSC/lib/dictionaries/cif_core.dic
dictionary named 'cif_core.dic' version 2.4.2 from 2011-04-26.

Automatic conversion script
Id: cif_fix_values 4268 2015-11-12 08:31:59Z antanas 

 Adding full bibliography for 7223621--7223627.cif.
;
_cod_original_sg_symbol_H-M P-1
_cod_database_code 7223622

loop_
_symmetry_equiv_pos_as_xyz
'x, y, z'
'-x, -y, -z'

loop_
_atom_site_label
_atom_site_type_symbol
_atom_site_fract_x
_atom_site_fract_y
_atom_site_fract_z
_atom_site_U_iso_or_equiv
_atom_site_adp_type
_atom_site_occupancy
_atom_site_symmetry_multiplicity
_atom_site_calc_flag
_atom_site_refinement_flags
Co1 Co 0.38433(7) 0.49511(5) 0.71481(4) 0.03433(19) Uani 1 1 d .
O1 O 0.4316(3) 0.3239(2) 0.73032(17) 0.0345(8) Uani 1 1 d .
N1 N 0.2437(4) 0.4191(3) 0.6054(2) 0.0299(10) Uani 1 1 d .
C1 C 0.5480(5) 0.2938(4) 0.7689(3) 0.0278(11) Uani 1 1 d .
Co2 Co 0.72705(7) 0.55202(5) 0.80325(4) 0.0350(2) Uani 1 1 d .
O2 O 0.6639(3) 0.3688(2) 0.80766(17) 0.0306(8) Uani 1 1 d .
N2 N -0.0413(4) 0.1209(3) 0.3385(2) 0.0411(11) Uani 1 1 d .
C2 C 0.5504(4) 0.1518(4) 0.7647(3) 0.0244(11) Uani 1 1 d .
O3 O 0.9389(3) 0.5412(3) 0.79098(19) 0.0619(11) Uani 1 1 d .
H3A H 0.9130 0.4905 0.7450 0.074 Uiso 1 1 d R
H3B H 1.0281 0.5769 0.8011 0.074 Uiso 1 1 d R
N3 N -0.0250(4) -0.0974(3) 0.2123(2) 0.0398(11) Uani 1 1 d .
C3 C 0.5118(4) 0.0688(4) 0.6893(3) 0.0280(11) Uani 1 1 d .
H3 H 0.4835 0.1032 0.6461 0.034 Uiso 1 1 calc R
O4 O 0.6787(3) -0.2808(2) 0.77862(18) 0.0327(8) Uani 1 1 d .
N4 N -0.1958(4) -0.3713(3) -0.0744(2) 0.0314(10) Uani 1 1 d .
C4 C 0.5143(4) -0.0649(4) 0.6766(3) 0.0252(11) Uani 1 1 d .
O5 O 0.4473(3) -0.3304(2) 0.70141(17) 0.0310(8) Uani 1 1 d .
C5 C 0.5618(4) -0.1121(4) 0.7419(2) 0.0240(11) Uani 1 1 d .
O6 O 0.5153(3) 0.4300(3) 1.16234(18) 0.0381(8) Uani 1 1 d .
C6 C 0.5641(5) -0.2533(4) 0.7397(3) 0.0277(11) Uani 1 1 d .
O7 O 0.7517(3) 0.4214(3) 1.20412(19) 0.0481(9) Uani 1 1 d .
C7 C 0.6009(4) -0.0286(4) 0.8164(3) 0.0282(11) Uani 1 1 d .
H7 H 0.6342 -0.0619 0.8595 0.034 Uiso 1 1 calc R
O8 O 0.3510(3) -0.4633(3) 0.32463(18) 0.0420(9) Uani 1 1 d .
C8 C 0.5923(4) 0.1040(4) 0.8294(3) 0.0257(11) Uani 1 1 d .
O9 O 0.1478(4) -0.3654(3) 0.3314(2) 0.0669(12) Uani 1 1 d .
C9 C 0.6161(5) 0.1850(4) 0.9116(2) 0.0255(11) Uani 1 1 d .
C10 C 0.7270(5) 0.1724(4) 0.9731(3) 0.0376(13) Uani 1 1 d .
H10 H 0.7948 0.1149 0.9625 0.045 Uiso 1 1 calc R
C11 C 0.7405(5) 0.2423(4) 1.0499(3) 0.0373(13) Uani 1 1 d .
H11 H 0.8192 0.2348 1.0897 0.045 Uiso 1 1 calc R
C12 C 0.6363(5) 0.3238(4) 1.0673(3) 0.0302(12) Uani 1 1 d .
C13 C 0.6363(6) 0.3938(4) 1.1488(3) 0.0349(12) Uani 1 1 d .
C14 C 0.5245(5) 0.3355(4) 1.0059(3) 0.0348(12) Uani 1 1 d .
H14 H 0.4535 0.3895 1.0167 0.042 Uiso 1 1 calc R
C15 C 0.5156(5) 0.2691(4) 0.9293(3) 0.0314(12) Uani 1 1 d .
H15 H 0.4409 0.2811 0.8890 0.038 Uiso 1 1 calc R
C16 C 0.4613(5) -0.1461(4) 0.5937(3) 0.0282(11) Uani 1 1 d .
C17 C 0.5313(5) -0.2499(4) 0.5641(3) 0.0325(12) Uani 1 1 d .
H17 H 0.6146 -0.2705 0.5956 0.039 Uiso 1 1 calc R
C18 C 0.4752(5) -0.3238(4) 0.4858(3) 0.0358(12) Uani 1 1 d .
H18 H 0.5238 -0.3919 0.4653 0.043 Uiso 1 1 calc R
C19 C 0.3504(5) -0.2970(4) 0.4394(3) 0.0352(12) Uani 1 1 d .
C20 C 0.2775(6) -0.3822(4) 0.3583(3) 0.0401(13) Uani 1 1 d .
C21 C 0.2837(5) -0.1926(4) 0.4703(3) 0.0494(15) Uani 1 1 d .
H21 H 0.1994 -0.1726 0.4392 0.059 Uiso 1 1 calc R
C22 C 0.3387(5) -0.1178(4) 0.5454(3) 0.0461(15) Uani 1 1 d .
H22 H 0.2927 -0.0468 0.5641 0.055 Uiso 1 1 calc R
C23 C 0.1735(5) 0.2970(4) 0.5830(3) 0.0431(14) Uani 1 1 d .
H23 H 0.1831 0.2481 0.6200 0.052 Uiso 1 1 calc R
C24 C 0.0883(5) 0.2410(5) 0.5080(3) 0.0466(14) Uani 1 1 d .
H24 H 0.0434 0.1558 0.4951 0.056 Uiso 1 1 calc R
C25 C 0.0697(5) 0.3109(4) 0.4526(3) 0.0373(13) Uani 1 1 d .
C26 C -0.0261(5) 0.2603(4) 0.3697(3) 0.0477(15) Uani 1 1 d .
H26A H -0.1244 0.2859 0.3690 0.057 Uiso 1 1 calc R
H26B H 0.0158 0.3015 0.3348 0.057 Uiso 1 1 calc R
C27 C 0.0997(5) 0.0813(4) 0.3251(3) 0.0469(15) Uani 1 1 d .
H27A H 0.1733 0.1024 0.3750 0.056 Uiso 1 1 calc R
H27B H 0.1345 0.1280 0.2906 0.056 Uiso 1 1 calc R
C28 C 0.0823(5) -0.0615(4) 0.2884(3) 0.0462(14) Uani 1 1 d .
H28A H 0.1778 -0.0866 0.2813 0.055 Uiso 1 1 calc R
H28B H 0.0496 -0.1079 0.3236 0.055 Uiso 1 1 calc R
C29 C -0.1666(5) -0.0595(4) 0.2253(3) 0.0501(15) Uani 1 1 d .
H29A H -0.2004 -0.1060 0.2603 0.060 Uiso 1 1 calc R
H29B H -0.2403 -0.0820 0.1755 0.060 Uiso 1 1 calc R
C30 C -0.1510(5) 0.0850(4) 0.2616(3) 0.0479(15) Uani 1 1 d .
H30A H -0.1192 0.1314 0.2262 0.057 Uiso 1 1 calc R
H30B H -0.2465 0.1094 0.2691 0.057 Uiso 1 1 calc R
C31 C -0.0358(5) -0.2369(4) 0.1774(3) 0.0526(15) Uani 1 1 d .
H31A H -0.0981 -0.2823 0.2025 0.063 Uiso 1 1 calc R
H31B H 0.0625 -0.2633 0.1890 0.063 Uiso 1 1 calc R
C32 C -0.0978(5) -0.2778(4) 0.0899(3) 0.0351(12) Uani 1 1 d .
C33 C -0.1299(5) -0.4078(4) 0.0538(3) 0.0405(13) Uani 1 1 d .
H33 H -0.1189 -0.4673 0.0844 0.049 Uiso 1 1 calc R
C34 C -0.1777(5) -0.4511(4) -0.0263(3) 0.0351(12) Uani 1 1 d .
H34 H -0.1986 -0.5398 -0.0486 0.042 Uiso 1 1 calc R
C35 C -0.1673(5) -0.2458(4) -0.0390(3) 0.0457(14) Uani 1 1 d .
H35 H -0.1806 -0.1876 -0.0704 0.055 Uiso 1 1 calc R
C36 C -0.1192(5) -0.1967(4) 0.0412(3) 0.0449(14) Uani 1 1 d .
H36 H -0.1012 -0.1076 0.0624 0.054 Uiso 1 1 calc R
C37 C 0.1426(5) 0.4355(4) 0.4754(3) 0.0376(13) Uani 1 1 d .
H37 H 0.1356 0.4857 0.4392 0.045 Uiso 1 1 calc R
C38 C 0.2251(5) 0.4856(4) 0.5508(3) 0.0312(12) Uani 1 1 d .
H38 H 0.2707 0.5707 0.5645 0.037 Uiso 1 1 calc R

loop_
_atom_site_aniso_label
_atom_site_aniso_U_11
_atom_site_aniso_U_22
_atom_site_aniso_U_33
_atom_site_aniso_U_23
_atom_site_aniso_U_13
_atom_site_aniso_U_12
Co1 0.0483(5) 0.0207(4) 0.0263(4) 0.0017(3) -0.0018(3) 0.0002(3)
O1 0.039(2) 0.0231(18) 0.034(2) 0.0032(14) -0.0022(16) 0.0030(15)
N1 0.037(2) 0.019(2) 0.026(2) -0.0003(17) -0.0009(19) -0.0013(17)
C1 0.042(3) 0.020(3) 0.020(3) 0.000(2) 0.009(2) 0.002(2)
Co2 0.0430(4) 0.0214(4) 0.0320(4) 0.0025(3) -0.0043(3) 0.0012(3)
O2 0.0407(19) 0.0179(17) 0.029(2) 0.0044(14) 0.0010(16) -0.0012(14)
N2 0.034(2) 0.038(3) 0.035(3) -0.0104(19) -0.005(2) 0.0047(19)
C2 0.027(3) 0.016(2) 0.026(3) 0.0019(19) 0.001(2) 0.0015(19)
O3 0.041(2) 0.071(3) 0.048(3) -0.0208(19) -0.0026(18) -0.0052(18)
N3 0.035(2) 0.039(3) 0.032(3) -0.0096(19) -0.003(2) 0.0064(19)
C3 0.035(3) 0.022(3) 0.026(3) 0.006(2) 0.005(2) 0.003(2)
O4 0.036(2) 0.0191(17) 0.037(2) 0.0053(14) -0.0013(16) 0.0050(14)
N4 0.035(2) 0.024(2) 0.028(3) 0.0016(18) 0.0003(19) -0.0011(18)
C4 0.026(3) 0.020(3) 0.024(3) -0.002(2) 0.005(2) -0.001(2)
O5 0.0401(19) 0.0195(17) 0.028(2) 0.0022(14) 0.0014(16) 0.0005(14)
C5 0.028(3) 0.016(2) 0.023(3) -0.0009(19) 0.004(2) -0.0014(19)
O6 0.048(2) 0.035(2) 0.031(2) 0.0060(15) 0.0091(17) 0.0097(16)
C6 0.039(3) 0.023(3) 0.021(3) 0.003(2) 0.009(2) 0.004(2)
O7 0.040(2) 0.059(2) 0.034(2) -0.0052(17) 0.0050(17) -0.0042(17)
C7 0.031(3) 0.024(3) 0.029(3) 0.007(2) 0.005(2) 0.006(2)
O8 0.064(2) 0.0275(19) 0.025(2) 0.0006(15) -0.0032(18) 0.0003(17)
C8 0.023(3) 0.021(3) 0.029(3) 0.001(2) 0.004(2) 0.002(2)
O9 0.064(3) 0.076(3) 0.036(3) -0.0186(19) -0.007(2) 0.011(2)
C9 0.034(3) 0.023(3) 0.019(3) 0.0049(19) 0.004(2) 0.002(2)
C10 0.044(3) 0.033(3) 0.030(3) 0.000(2) 0.002(3) 0.013(2)
C11 0.037(3) 0.042(3) 0.025(3) 0.002(2) -0.003(2) 0.006(2)
C12 0.040(3) 0.024(3) 0.023(3) 0.004(2) 0.004(2) 0.001(2)
C13 0.039(3) 0.029(3) 0.037(3) 0.011(2) 0.009(3) -0.005(2)
C14 0.039(3) 0.034(3) 0.034(3) 0.008(2) 0.015(3) 0.009(2)
C15 0.035(3) 0.030(3) 0.024(3) 0.002(2) 0.003(2) 0.002(2)
C16 0.040(3) 0.020(3) 0.020(3) 0.0001(19) 0.003(2) 0.001(2)
C17 0.031(3) 0.027(3) 0.034(3) 0.001(2) 0.003(2) 0.002(2)
C18 0.044(3) 0.025(3) 0.035(3) -0.003(2) 0.014(3) 0.003(2)
C19 0.052(3) 0.028(3) 0.023(3) 0.004(2) 0.005(3) 0.007(2)
C20 0.057(4) 0.029(3) 0.030(3) 0.002(2) 0.007(3) 0.002(3)
C21 0.063(4) 0.037(3) 0.032(3) -0.004(2) -0.011(3) 0.017(3)
C22 0.071(4) 0.032(3) 0.024(3) -0.004(2) -0.007(3) 0.020(3)
C23 0.054(3) 0.034(3) 0.033(3) 0.004(2) 0.002(3) -0.005(3)
C24 0.055(4) 0.038(3) 0.035(4) 0.000(3) -0.003(3) -0.006(3)
C25 0.038(3) 0.034(3) 0.032(3) -0.005(2) 0.004(2) 0.004(2)
C26 0.049(3) 0.044(3) 0.036(3) -0.008(2) -0.002(3) 0.013(3)
C27 0.039(3) 0.036(3) 0.045(4) -0.013(2) -0.008(3) -0.003(2)
C28 0.040(3) 0.048(3) 0.036(3) -0.009(2) -0.002(3) 0.005(2)
C29 0.044(3) 0.049(3) 0.036(4) -0.009(2) -0.012(3) -0.001(3)
C30 0.034(3) 0.054(3) 0.038(4) -0.009(3) -0.008(3) 0.008(3)
C31 0.064(4) 0.045(3) 0.033(3) -0.009(2) -0.005(3) 0.010(3)
C32 0.033(3) 0.034(3) 0.032(3) 0.000(2) 0.003(2) 0.008(2)
C33 0.050(3) 0.028(3) 0.037(3) 0.002(2) 0.005(3) 0.004(2)
C34 0.042(3) 0.026(3) 0.032(3) 0.002(2) 0.002(2) 0.008(2)
C35 0.059(4) 0.034(3) 0.038(4) 0.010(2) -0.002(3) 0.005(3)
C36 0.060(4) 0.023(3) 0.038(3) -0.003(2) -0.006(3) 0.001(2)
C37 0.045(3) 0.036(3) 0.030(3) 0.008(2) 0.003(2) 0.011(2)
C38 0.033(3) 0.023(3) 0.034(3) 0.000(2) 0.006(2) 0.005(2)

loop_
_atom_type_symbol
_atom_type_description
_atom_type_scat_dispersion_real
_atom_type_scat_dispersion_imag
_atom_type_scat_source
C C 0.0030 0.0020 'International Tables Vol C Tables 4.2.6.8 and 6.1.1.4'
H H 0.0000 0.0000 'International Tables Vol C Tables 4.2.6.8 and 6.1.1.4'
Co Co 0.3490 0.9720 'International Tables Vol C Tables 4.2.6.8 and 6.1.1.4'
N N 0.0060 0.0030 'International Tables Vol C Tables 4.2.6.8 and 6.1.1.4'
O O 0.0110 0.0060 'International Tables Vol C Tables 4.2.6.8 and 6.1.1.4'

loop_
_geom_angle_atom_site_label_1
_geom_angle_atom_site_label_2
_geom_angle_atom_site_label_3
_geom_angle
_geom_angle_site_symmetry_1
_geom_angle_site_symmetry_3
O1 Co1 O5 150.52(13) . 1_565
O1 Co1 N1 94.22(13) . .
O5 Co1 N1 98.62(13) 1_565 .
O1 Co1 O6 86.27(12) . 2_667
O5 Co1 O6 87.06(11) 1_565 2_667
N1 Co1 O6 166.87(14) . 2_667
O1 Co1 O7 110.00(13) . 2_667
O5 Co1 O7 91.30(12) 1_565 2_667
N1 Co1 O7 107.46(13) . 2_667
O6 Co1 O7 60.35(11) 2_667 2_667
C1 O1 Co1 129.9(3) . .
C38 N1 C23 116.1(4) . .
C38 N1 Co1 121.3(3) . .
C23 N1 Co1 122.4(3) . .
O2 C1 O1 126.8(4) . .
O2 C1 C2 116.9(4) . .
O1 C1 C2 116.2(4) . .
O4 Co2 O2 151.03(12) 1_565 .
O4 Co2 O3 104.46(13) 1_565 .
O2 Co2 O3 101.45(12) . .
O4 Co2 N4 95.99(13) 1_565 1_666
O2 Co2 N4 96.42(13) . 1_666
O3 Co2 N4 90.76(13) . 1_666
O4 Co2 O8 86.50(12) 1_565 2_656
O2 Co2 O8 81.45(11) . 2_656
O3 Co2 O8 88.39(13) . 2_656
N4 Co2 O8 177.49(13) 1_666 2_656
C1 O2 Co2 128.6(3) . .
C26 N2 C27 110.3(3) . .
C26 N2 C30 108.6(4) . .
C27 N2 C30 108.0(4) . .
C8 C2 C3 120.4(4) . .
C8 C2 C1 123.7(4) . .
C3 C2 C1 115.9(4) . .
Co2 O3 H3A 94.3 . .
Co2 O3 H3B 149.1 . .
H3A O3 H3B 111.7 . .
C29 N3 C28 107.8(4) . .
C29 N3 C31 111.8(4) . .
C28 N3 C31 109.8(4) . .
C2 C3 C4 121.9(4) . .
C2 C3 H3 119.0 . .
C4 C3 H3 119.0 . .
C6 O4 Co2 130.7(3) . 1_545
C35 N4 C34 115.7(4) . .
C35 N4 Co2 124.3(3) . 1_444
C34 N4 Co2 119.9(3) . 1_444
C5 C4 C3 117.5(4) . .
C5 C4 C16 124.9(4) . .
C3 C4 C16 117.5(4) . .
C6 O5 Co1 127.4(3) . 1_545
C7 C5 C4 119.9(4) . .
C7 C5 C6 115.3(4) . .
C4 C5 C6 124.6(4) . .
C13 O6 Co1 91.4(3) . 2_667
O4 C6 O5 127.0(4) . .
O4 C6 C5 115.6(4) . .
O5 C6 C5 117.3(4) . .
C13 O7 Co1 88.7(3) . 2_667
C5 C7 C8 122.6(4) . .
C5 C7 H7 118.7 . .
C8 C7 H7 118.7 . .
C20 O8 Co2 119.1(3) . 2_656
C2 C8 C7 117.5(4) . .
C2 C8 C9 122.7(4) . .
C7 C8 C9 119.5(4) . .
C15 C9 C10 117.6(4) . .
C15 C9 C8 118.9(4) . .
C10 C9 C8 123.2(4) . .
C11 C10 C9 122.1(4) . .
C11 C10 H10 118.9 . .
C9 C10 H10 118.9 . .
C10 C11 C12 119.7(4) . .
C10 C11 H11 120.2 . .
C12 C11 H11 120.2 . .
C14 C12 C11 118.2(4) . .
C14 C12 C13 118.9(4) . .
C11 C12 C13 122.9(4) . .
O7 C13 O6 119.3(5) . .
O7 C13 C12 122.7(5) . .
O6 C13 C12 118.0(4) . .
C15 C14 C12 121.6(4) . .
C15 C14 H14 119.2 . .
C12 C14 H14 119.2 . .
C14 C15 C9 120.7(4) . .
C14 C15 H15 119.6 . .
C9 C15 H15 119.6 . .
C22 C16 C17 118.8(4) . .
C22 C16 C4 119.2(4) . .
C17 C16 C4 122.0(4) . .
C16 C17 C18 119.4(4) . .
C16 C17 H17 120.3 . .
C18 C17 H17 120.3 . .
C19 C18 C17 121.0(4) . .
C19 C18 H18 119.5 . .
C17 C18 H18 119.5 . .
C18 C19 C21 118.3(4) . .
C18 C19 C20 122.6(4) . .
C21 C19 C20 118.9(4) . .
O9 C20 O8 126.3(5) . .
O9 C20 C19 115.2(4) . .
O8 C20 C19 118.5(5) . .
C22 C21 C19 121.5(5) . .
C22 C21 H21 119.3 . .
C19 C21 H21 119.3 . .
C21 C22 C16 120.9(4) . .
C21 C22 H22 119.5 . .
C16 C22 H22 119.5 . .
N1 C23 C24 123.3(5) . .
N1 C23 H23 118.4 . .
C24 C23 H23 118.4 . .
C25 C24 C23 119.9(5) . .
C25 C24 H24 120.0 . .
C23 C24 H24 120.0 . .
C24 C25 C37 116.7(4) . .
C24 C25 C26 124.1(4) . .
C37 C25 C26 119.2(5) . .
N2 C26 C25 114.9(4) . .
N2 C26 H26A 108.5 . .
C25 C26 H26A 108.5 . .
N2 C26 H26B 108.5 . .
C25 C26 H26B 108.5 . .
H26A C26 H26B 107.5 . .
N2 C27 C28 110.5(4) . .
N2 C27 H27A 109.6 . .
C28 C27 H27A 109.6 . .
N2 C27 H27B 109.6 . .
C28 C27 H27B 109.6 . .
H27A C27 H27B 108.1 . .
N3 C28 C27 111.5(4) . .
N3 C28 H28A 109.3 . .
C27 C28 H28A 109.3 . .
N3 C28 H28B 109.3 . .
C27 C28 H28B 109.3 . .
H28A C28 H28B 108.0 . .
N3 C29 C30 110.3(4) . .
N3 C29 H29A 109.6 . .
C30 C29 H29A 109.6 . .
N3 C29 H29B 109.6 . .
C30 C29 H29B 109.6 . .
H29A C29 H29B 108.1 . .
N2 C30 C29 110.5(4) . .
N2 C30 H30A 109.6 . .
C29 C30 H30A 109.6 . .
N2 C30 H30B 109.6 . .
C29 C30 H30B 109.6 . .
H30A C30 H30B 108.1 . .
N3 C31 C32 114.4(4) . .
N3 C31 H31A 108.7 . .
C32 C31 H31A 108.7 . .
N3 C31 H31B 108.7 . .
C32 C31 H31B 108.7 . .
H31A C31 H31B 107.6 . .
C36 C32 C33 116.0(5) . .
C36 C32 C31 125.6(4) . .
C33 C32 C31 118.3(5) . .
C34 C33 C32 121.0(5) . .
C34 C33 H33 119.5 . .
C32 C33 H33 119.5 . .
N4 C34 C33 123.0(4) . .
N4 C34 H34 118.5 . .
C33 C34 H34 118.5 . .
N4 C35 C36 123.9(5) . .
N4 C35 H35 118.1 . .
C36 C35 H35 118.1 . .
C32 C36 C35 120.4(4) . .
C32 C36 H36 119.8 . .
C35 C36 H36 119.8 . .
C38 C37 C25 120.6(4) . .
C38 C37 H37 119.7 . .
C25 C37 H37 119.7 . .
N1 C38 C37 123.4(4) . .
N1 C38 H38 118.3 . .
C37 C38 H38 118.3 . .

loop_
_geom_bond_atom_site_label_1
_geom_bond_atom_site_label_2
_geom_bond_distance
_geom_bond_site_symmetry_2
Co1 O1 1.984(3) .
Co1 O5 2.000(3) 1_565
Co1 N1 2.058(3) .
Co1 O6 2.136(3) 2_667
Co1 O7 2.200(3) 2_667
O1 C1 1.261(5) .
N1 C38 1.329(5) .
N1 C23 1.348(5) .
C1 O2 1.258(4) .
C1 C2 1.507(5) .
Co2 O4 2.002(3) 1_565
Co2 O2 2.030(3) .
Co2 O3 2.032(3) .
Co2 N4 2.100(4) 1_666
Co2 O8 2.206(3) 2_656
N2 C26 1.453(5) .
N2 C27 1.455(5) .
N2 C30 1.478(5) .
C2 C8 1.369(6) .
C2 C3 1.391(5) .
O3 H3A 0.8500 .
O3 H3B 0.8500 .
N3 C29 1.453(5) .
N3 C28 1.459(5) .
N3 C31 1.467(5) .
C3 C4 1.400(5) .
C3 H3 0.9300 .
O4 C6 1.239(5) .
O4 Co2 2.002(3) 1_545
N4 C35 1.327(5) .
N4 C34 1.343(5) .
N4 Co2 2.100(4) 1_444
C4 C5 1.383(6) .
C4 C16 1.494(5) .
O5 C6 1.272(4) .
O5 Co1 2.000(3) 1_545
C5 C7 1.381(5) .
C5 C6 1.505(5) .
O6 C13 1.267(5) .
O6 Co1 2.136(3) 2_667
O7 C13 1.260(5) .
O7 Co1 2.200(3) 2_667
C7 C8 1.396(5) .
C7 H7 0.9300 .
O8 C20 1.266(5) .
O8 Co2 2.206(3) 2_656
C8 C9 1.487(5) .
O9 C20 1.241(5) .
C9 C15 1.379(5) .
C9 C10 1.380(5) .
C10 C11 1.380(6) .
C10 H10 0.9300 .
C11 C12 1.386(6) .
C11 H11 0.9300 .
C12 C14 1.380(5) .
C12 C13 1.479(6) .
C14 C15 1.373(5) .
C14 H14 0.9300 .
C15 H15 0.9300 .
C16 C22 1.377(5) .
C16 C17 1.385(5) .
C17 C18 1.408(5) .
C17 H17 0.9300 .
C18 C19 1.367(6) .
C18 H18 0.9300 .
C19 C21 1.378(6) .
C19 C20 1.511(6) .
C21 C22 1.365(5) .
C21 H21 0.9300 .
C22 H22 0.9300 .
C23 C24 1.378(6) .
C23 H23 0.9300 .
C24 C25 1.366(6) .
C24 H24 0.9300 .
C25 C37 1.379(5) .
C25 C26 1.514(6) .
C26 H26A 0.9700 .
C26 H26B 0.9700 .
C27 C28 1.500(5) .
C27 H27A 0.9700 .
C27 H27B 0.9700 .
C28 H28A 0.9700 .
C28 H28B 0.9700 .
C29 C30 1.516(5) .
C29 H29A 0.9700 .
C29 H29B 0.9700 .
C30 H30A 0.9700 .
C30 H30B 0.9700 .
C31 C32 1.499(6) .
C31 H31A 0.9700 .
C31 H31B 0.9700 .
C32 C36 1.364(6) .
C32 C33 1.374(5) .
C33 C34 1.366(6) .
C33 H33 0.9300 .
C34 H34 0.9300 .
C35 C36 1.373(6) .
C35 H35 0.9300 .
C36 H36 0.9300 .
C37 C38 1.365(5) .
C37 H37 0.9300 .
C38 H38 0.9300 .

loop_
_geom_torsion_atom_site_label_1
_geom_torsion_atom_site_label_2
_geom_torsion_atom_site_label_3
_geom_torsion_atom_site_label_4
_geom_torsion
_geom_torsion_site_symmetry_1
O5 Co1 O1 C1 34.6(5) 1_565
N1 Co1 O1 C1 150.4(4) .
O6 Co1 O1 C1 -42.7(4) 2_667
O7 Co1 O1 C1 -99.3(4) 2_667
O1 Co1 N1 C38 -150.8(3) .
O5 Co1 N1 C38 2.5(4) 1_565
O6 Co1 N1 C38 117.5(6) 2_667
O7 Co1 N1 C38 96.7(3) 2_667
O1 Co1 N1 C23 24.5(3) .
O5 Co1 N1 C23 177.9(3) 1_565
O6 Co1 N1 C23 -67.2(7) 2_667
O7 Co1 N1 C23 -88.0(3) 2_667
Co1 O1 C1 O2 0.1(7) .
Co1 O1 C1 C2 -176.6(3) .
O1 C1 O2 Co2 -15.3(7) .
C2 C1 O2 Co2 161.5(3) .
O4 Co2 O2 C1 22.8(5) 1_565
O3 Co2 O2 C1 -130.3(4) .
N4 Co2 O2 C1 137.7(4) 1_666
O8 Co2 O2 C1 -43.7(4) 2_656
O2 C1 C2 C8 50.8(6) .
O1 C1 C2 C8 -132.1(5) .
O2 C1 C2 C3 -127.1(4) .
O1 C1 C2 C3 50.0(6) .
C8 C2 C3 C4 -0.1(7) .
C1 C2 C3 C4 177.8(4) .
C2 C3 C4 C5 -2.2(6) .
C2 C3 C4 C16 176.1(4) .
C3 C4 C5 C7 1.7(6) .
C16 C4 C5 C7 -176.5(4) .
C3 C4 C5 C6 176.7(4) .
C16 C4 C5 C6 -1.5(7) .
Co2 O4 C6 O5 -3.7(7) 1_545
Co2 O4 C6 C5 173.0(3) 1_545
Co1 O5 C6 O4 19.0(7) 1_545
Co1 O5 C6 C5 -157.6(3) 1_545
C7 C5 C6 O4 -49.8(5) .
C4 C5 C6 O4 135.0(5) .
C7 C5 C6 O5 127.2(4) .
C4 C5 C6 O5 -48.0(6) .
C4 C5 C7 C8 1.1(6) .
C6 C5 C7 C8 -174.4(4) .
C3 C2 C8 C7 2.8(6) .
C1 C2 C8 C7 -174.9(4) .
C3 C2 C8 C9 -172.0(4) .
C1 C2 C8 C9 10.2(7) .
C5 C7 C8 C2 -3.4(6) .
C5 C7 C8 C9 171.7(4) .
C2 C8 C9 C15 43.2(6) .
C7 C8 C9 C15 -131.5(4) .
C2 C8 C9 C10 -142.7(4) .
C7 C8 C9 C10 42.6(6) .
C15 C9 C10 C11 -1.2(7) .
C8 C9 C10 C11 -175.4(4) .
C9 C10 C11 C12 3.1(7) .
C10 C11 C12 C14 -2.3(7) .
C10 C11 C12 C13 175.0(4) .
Co1 O7 C13 O6 4.4(4) 2_667
Co1 O7 C13 C12 -177.5(4) 2_667
Co1 O6 C13 O7 -4.6(4) 2_667
Co1 O6 C13 C12 177.2(3) 2_667
C14 C12 C13 O7 -157.9(4) .
C11 C12 C13 O7 24.8(7) .
C14 C12 C13 O6 20.2(6) .
C11 C12 C13 O6 -157.1(4) .
C11 C12 C14 C15 -0.2(7) .
C13 C12 C14 C15 -177.6(4) .
C12 C14 C15 C9 2.1(7) .
C10 C9 C15 C14 -1.4(6) .
C8 C9 C15 C14 173.1(4) .
C5 C4 C16 C22 138.1(5) .
C3 C4 C16 C22 -40.0(6) .
C5 C4 C16 C17 -41.5(7) .
C3 C4 C16 C17 140.3(4) .
C22 C16 C17 C18 -0.3(7) .
C4 C16 C17 C18 179.3(4) .
C16 C17 C18 C19 -1.9(7) .
C17 C18 C19 C21 2.4(7) .
C17 C18 C19 C20 -173.4(4) .
Co2 O8 C20 O9 16.4(7) 2_656
Co2 O8 C20 C19 -164.3(3) 2_656
C18 C19 C20 O9 162.9(5) .
C21 C19 C20 O9 -12.9(7) .
C18 C19 C20 O8 -16.5(7) .
C21 C19 C20 O8 167.8(5) .
C18 C19 C21 C22 -0.7(8) .
C20 C19 C21 C22 175.2(5) .
C19 C21 C22 C16 -1.5(8) .
C17 C16 C22 C21 2.0(7) .
C4 C16 C22 C21 -177.6(5) .
C38 N1 C23 C24 0.8(7) .
Co1 N1 C23 C24 -174.8(4) .
N1 C23 C24 C25 -1.1(8) .
C23 C24 C25 C37 1.6(8) .
C23 C24 C25 C26 -177.6(5) .
C27 N2 C26 C25 -68.5(6) .
C30 N2 C26 C25 173.4(4) .
C24 C25 C26 N2 -28.1(7) .
C37 C25 C26 N2 152.7(4) .
C26 N2 C27 C28 -176.6(4) .
C30 N2 C27 C28 -58.1(5) .
C29 N3 C28 C27 -59.5(5) .
C31 N3 C28 C27 178.5(4) .
N2 C27 C28 N3 60.5(6) .
C28 N3 C29 C30 59.0(5) .
C31 N3 C29 C30 179.8(4) .
C26 N2 C30 C29 178.0(4) .
C27 N2 C30 C29 58.4(5) .
N3 C29 C30 N2 -60.4(6) .
C29 N3 C31 C32 81.0(5) .
C28 N3 C31 C32 -159.4(4) .
N3 C31 C32 C36 11.7(7) .
N3 C31 C32 C33 -171.7(4) .
C36 C32 C33 C34 1.1(7) .
C31 C32 C33 C34 -175.8(4) .
C35 N4 C34 C33 -1.4(7) .
Co2 N4 C34 C33 -179.1(3) 1_444
C32 C33 C34 N4 0.2(7) .
C34 N4 C35 C36 1.3(7) .
Co2 N4 C35 C36 178.9(4) 1_444
C33 C32 C36 C35 -1.2(7) .
C31 C32 C36 C35 175.4(5) .
N4 C35 C36 C32 0.0(8) .
C24 C25 C37 C38 -1.9(7) .
C26 C25 C37 C38 177.4(4) .
C23 N1 C38 C37 -1.1(7) .
Co1 N1 C38 C37 174.5(3) .
C25 C37 C38 N1 1.7(7) .
